data_7218154
loop_
_publ_author_name
'Campos, Jesus'
'Goforth, Sarah K.'
'Crabtree, Robert H.'
'Gunnoe, T. Brent'

_publ_section_title
;
 Metal-Free Amidation of Ether sp3 C--H Bonds with Sulfonamides using
 PhI(OAc)2
;
_journal_name_full 'RSC Adv.'
_journal_paper_doi 10.1039/C4RA09665G
_journal_year 2014
_chemical_formula_moiety 'C5 H8 Cl6 N2 O6 S2'
_chemical_formula_sum 'C5 H8 Cl6 N2 O6 S2'
_chemical_formula_weight 468.95
_chemical_name_systematic
; 
 ? 
;
_space_group_IT_number 14
_symmetry_cell_setting monoclinic
_symmetry_space_group_name_Hall '-P 2ybc'
_symmetry_space_group_name_H-M 'P 1 21/c 1'
_atom_sites_solution_hydrogens geom
_atom_sites_solution_primary direct
_atom_sites_solution_secondary difmap
_audit_creation_method SHELXL-97
_cell_angle_alpha 90.00
_cell_angle_beta 110.253(8)
_cell_angle_gamma 90.00
_cell_formula_units_Z 4
_cell_length_a 14.4775(15)
_cell_length_b 10.2636(7)
_cell_length_c 11.6608(9)
_cell_measurement_reflns_used 6172
_cell_measurement_temperature 93(2)
_cell_measurement_theta_max 67.6
_cell_measurement_theta_min 3.3
_cell_volume 1625.6(3)
_computing_cell_refinement 'CrystalClear-SM Expert 2.0 r12'
_computing_data_collection 'CrystalClear-SM Expert 2.0 r12'
_computing_data_reduction 'CrystalClear-SM Expert 2.0 r12'
_computing_publication_material 'SHELXL-97 (Sheldrick, 2008)'
_computing_structure_refinement 'SHELXL-97 (Sheldrick, 2008)'
_computing_structure_solution 'SHELXS-97 (Sheldrick, 2008)'
_diffrn_ambient_temperature 93(2)
_diffrn_detector_area_resol_mean 22.2
_diffrn_measured_fraction_theta_full 0.997
_diffrn_measured_fraction_theta_max 0.997
_diffrn_measurement_device_type 'Rigaku Saturn 944+ CCD'
_diffrn_measurement_method \w
_diffrn_radiation_monochromator graphite
_diffrn_radiation_source 'fine-focus sealed tube'
_diffrn_radiation_type CuK\a
_diffrn_radiation_wavelength 1.54178
_diffrn_reflns_av_R_equivalents 0.2791
_diffrn_reflns_av_sigmaI/netI 0.4394
_diffrn_reflns_limit_h_max 17
_diffrn_reflns_limit_h_min -17
_diffrn_reflns_limit_k_max 11
_diffrn_reflns_limit_k_min -12
_diffrn_reflns_limit_l_max 13
_diffrn_reflns_limit_l_min -13
_diffrn_reflns_number 43520
_diffrn_reflns_theta_full 66.59
_diffrn_reflns_theta_max 66.59
_diffrn_reflns_theta_min 3.25
_exptl_absorpt_coefficient_mu 12.305
_exptl_absorpt_correction_T_max 1.000
_exptl_absorpt_correction_T_min 0.460
_exptl_absorpt_correction_type multi-scan
_exptl_absorpt_process_details 'Jacobson, R. (1998) Private Communication'
_exptl_crystal_colour Colorless
_exptl_crystal_density_diffrn 1.916
_exptl_crystal_density_method 'not measured'
_exptl_crystal_description Plate
_exptl_crystal_F_000 936
_exptl_crystal_recrystallization_method 'Pentane/dichloromethane diffusion'
_exptl_crystal_size_max 0.3
_exptl_crystal_size_mid 0.3
_exptl_crystal_size_min 0.01
_refine_diff_density_max 1.183
_refine_diff_density_min -0.628
_refine_diff_density_rms 0.155
_refine_ls_extinction_method none
_refine_ls_goodness_of_fit_ref 1.134
_refine_ls_hydrogen_treatment mixed
_refine_ls_matrix_type full
_refine_ls_number_parameters 198
_refine_ls_number_reflns 2861
_refine_ls_number_restraints 2
_refine_ls_restrained_S_all 1.134
_refine_ls_R_factor_all 0.1379
_refine_ls_R_factor_gt 0.0974
_refine_ls_shift/su_max 0.001
_refine_ls_shift/su_mean 0.000
_refine_ls_structure_factor_coef Fsqd
_refine_ls_weighting_details 'calc w=1/[\s^2^(Fo^2^)+(0.1312P)^2^+3.3223P] where P=(Fo^2^+2Fc^2^)/3'
_refine_ls_weighting_scheme calc
_refine_ls_wR_factor_gt 0.2463
_refine_ls_wR_factor_ref 0.2853
_reflns_number_gt 1883
_reflns_number_total 2861
_reflns_threshold_expression >2sigma(I)
_cod_data_source_file c4ra09665g2.cif
_cod_data_source_block 14086
_cod_depositor_comments
;
The following automatic conversions were performed:

'_symmetry_cell_setting' value 'Monoclinic' changed to 'monoclinic'
according to
/usr/data/users/saulius/crontab/automatic-downloads/rss-feeds/RSC/lib/dictionaries/cif_core.dic
dictionary named 'cif_core.dic' version 2.4.2 from 2011-04-26.

Automatic conversion script
Id: cif_fix_values 2827 2014-09-09 07:05:25Z andrius 
;
_cod_original_cell_volume 1625.6(2)
_cod_original_sg_symbol_H-M 'P 21/c'
_cod_database_code 7218154

loop_
_symmetry_equiv_pos_as_xyz
'x, y, z'
'-x, y+1/2, -z+1/2'
'-x, -y, -z'
'x, -y-1/2, z-1/2'

loop_
_atom_site_label
_atom_site_type_symbol
_atom_site_fract_x
_atom_site_fract_y
_atom_site_fract_z
_atom_site_U_iso_or_equiv
_atom_site_adp_type
_atom_site_occupancy
_atom_site_symmetry_multiplicity
_atom_site_calc_flag
_atom_site_refinement_flags
C1 C -0.0370(6) 0.7905(8) 0.5592(7) 0.0473(19) Uani 1 1 d .
H1A H -0.1075 0.8073 0.5133 0.057 Uiso 1 1 calc R
H1B H -0.0105 0.8674 0.6115 0.057 Uiso 1 1 calc R
C2 C 0.2327(7) 0.7150(10) 0.6748(8) 0.058(2) Uani 1 1 d .
H2A H 0.2048 0.6304 0.6877 0.070 Uiso 1 1 calc R
H2B H 0.2076 0.7837 0.7160 0.070 Uiso 1 1 calc R
C3 C 0.3446(7) 0.7102(10) 0.7287(9) 0.063(2) Uani 1 1 d .
C4 C -0.2203(7) 0.6084(9) 0.6925(8) 0.056(2) Uani 1 1 d .
H4A H -0.1572 0.6258 0.7593 0.068 Uiso 1 1 calc R
H4B H -0.2488 0.5276 0.7125 0.068 Uiso 1 1 calc R
C5 C -0.2899(7) 0.7203(9) 0.6817(9) 0.060(2) Uani 1 1 d .
Cl1 Cl 0.38948(18) 0.5845(3) 0.6596(3) 0.0762(8) Uani 1 1 d .
Cl2 Cl 0.39524(18) 0.8619(2) 0.7050(3) 0.0722(8) Uani 1 1 d .
Cl3 Cl 0.37486(19) 0.6808(3) 0.8868(2) 0.0810(9) Uani 1 1 d .
Cl4 Cl -0.2341(2) 0.8682(2) 0.6576(3) 0.0728(8) Uani 1 1 d .
Cl5 Cl -0.31451(17) 0.7287(2) 0.8199(2) 0.0644(7) Uani 1 1 d .
Cl6 Cl -0.40115(17) 0.6953(3) 0.5580(2) 0.0783(9) Uani 1 1 d .
N1 N 0.0146(5) 0.7779(7) 0.4717(6) 0.0501(17) Uani 1 1 d D
N2 N -0.0293(5) 0.6767(6) 0.6385(6) 0.0470(16) Uani 1 1 d D
O1 O 0.1261(4) 0.8614(6) 0.3725(5) 0.0557(15) Uani 1 1 d .
O2 O 0.1290(4) 0.9522(5) 0.5678(5) 0.0557(15) Uani 1 1 d .
O3 O 0.2035(4) 0.7421(6) 0.5475(5) 0.0562(15) Uani 1 1 d .
O4 O -0.1092(4) 0.5356(5) 0.4589(5) 0.0499(14) Uani 1 1 d .
O5 O -0.0615(4) 0.4489(5) 0.6692(5) 0.0518(14) Uani 1 1 d .
O6 O -0.2031(4) 0.5921(6) 0.5791(5) 0.0503(14) Uani 1 1 d .
S1 S 0.11867(15) 0.8438(2) 0.48932(18) 0.0485(6) Uani 1 1 d .
S2 S -0.09718(15) 0.55233(19) 0.58366(19) 0.0481(6) Uani 1 1 d .
H1 H 0.013(7) 0.712(7) 0.419(7) 0.07(3) Uiso 1 1 d D
H2 H 0.026(6) 0.667(13) 0.704(8) 0.11(4) Uiso 1 1 d D

loop_
_atom_site_aniso_label
_atom_site_aniso_U_11
_atom_site_aniso_U_22
_atom_site_aniso_U_33
_atom_site_aniso_U_23
_atom_site_aniso_U_13
_atom_site_aniso_U_12
C1 0.057(5) 0.042(5) 0.040(4) 0.000(3) 0.014(4) -0.001(4)
C2 0.062(5) 0.061(6) 0.046(5) 0.000(4) 0.012(4) -0.010(4)
C3 0.057(5) 0.062(6) 0.059(6) 0.002(4) 0.007(4) 0.001(4)
C4 0.056(5) 0.057(5) 0.052(5) 0.002(4) 0.013(4) 0.002(4)
C5 0.058(5) 0.061(6) 0.057(5) 0.003(4) 0.015(4) 0.008(4)
Cl1 0.0644(15) 0.0654(16) 0.0910(19) 0.0020(13) 0.0169(13) 0.0095(11)
Cl2 0.0639(15) 0.0626(16) 0.0840(18) -0.0057(12) 0.0178(12) -0.0157(11)
Cl3 0.0644(15) 0.103(2) 0.0590(15) 0.0043(13) -0.0002(11) -0.0114(13)
Cl4 0.0971(19) 0.0495(14) 0.0820(17) 0.0009(11) 0.0441(14) 0.0026(12)
Cl5 0.0653(14) 0.0747(16) 0.0521(13) -0.0010(10) 0.0190(10) 0.0068(11)
Cl6 0.0505(13) 0.120(2) 0.0563(14) 0.0013(13) 0.0080(10) 0.0117(13)
N1 0.057(4) 0.040(4) 0.050(4) -0.007(3) 0.014(3) -0.005(3)
N2 0.050(4) 0.040(4) 0.047(4) -0.003(3) 0.011(3) -0.004(3)
O1 0.056(3) 0.065(4) 0.042(3) 0.003(3) 0.012(3) -0.007(3)
O2 0.064(4) 0.044(3) 0.052(3) -0.008(3) 0.012(3) -0.006(3)
O3 0.055(3) 0.055(3) 0.044(3) 0.004(2) -0.001(2) 0.005(3)
O4 0.054(3) 0.052(3) 0.040(3) -0.010(2) 0.012(2) -0.002(3)
O5 0.063(3) 0.042(3) 0.046(3) 0.008(2) 0.014(3) 0.004(3)
O6 0.053(3) 0.051(3) 0.042(3) -0.002(2) 0.012(2) -0.002(3)
S1 0.0504(12) 0.0412(11) 0.0466(11) 0.0009(8) 0.0073(9) -0.0009(8)
S2 0.0487(11) 0.0409(11) 0.0502(12) 0.0001(8) 0.0114(9) 0.0012(8)

loop_
_atom_type_symbol
_atom_type_description
_atom_type_scat_dispersion_real
_atom_type_scat_dispersion_imag
_atom_type_scat_source
C C 0.0181 0.0091 'International Tables Vol C Tables 4.2.6.8 and 6.1.1.4'
H H 0.0000 0.0000 'International Tables Vol C Tables 4.2.6.8 and 6.1.1.4'
Cl Cl 0.3639 0.7018 'International Tables Vol C Tables 4.2.6.8 and 6.1.1.4'
N N 0.0311 0.0180 'International Tables Vol C Tables 4.2.6.8 and 6.1.1.4'
O O 0.0492 0.0322 'International Tables Vol C Tables 4.2.6.8 and 6.1.1.4'
S S 0.3331 0.5567 'International Tables Vol C Tables 4.2.6.8 and 6.1.1.4'

loop_
_geom_angle_atom_site_label_1
_geom_angle_atom_site_label_2
_geom_angle_atom_site_label_3
_geom_angle
N1 C1 N2 115.0(7)
N1 C1 H1A 108.5
N2 C1 H1A 108.5
N1 C1 H1B 108.5
N2 C1 H1B 108.5
H1A C1 H1B 107.5
O3 C2 C3 109.0(7)
O3 C2 H2A 109.9
C3 C2 H2A 109.9
O3 C2 H2B 109.9
C3 C2 H2B 109.9
H2A C2 H2B 108.3
C2 C3 Cl1 110.1(7)
C2 C3 Cl3 106.2(7)
Cl1 C3 Cl3 110.8(5)
C2 C3 Cl2 110.1(7)
Cl1 C3 Cl2 109.4(6)
Cl3 C3 Cl2 110.1(5)
O6 C4 C5 109.6(7)
O6 C4 H4A 109.7
C5 C4 H4A 109.7
O6 C4 H4B 109.7
C5 C4 H4B 109.7
H4A C4 H4B 108.2
C4 C5 Cl5 107.5(6)
C4 C5 Cl6 110.6(7)
Cl5 C5 Cl6 109.6(5)
C4 C5 Cl4 109.6(7)
Cl5 C5 Cl4 110.3(5)
Cl6 C5 Cl4 109.2(5)
C1 N1 S1 123.9(5)
C1 N1 H1 130(7)
S1 N1 H1 102(6)
C1 N2 S2 118.7(5)
C1 N2 H2 118(9)
S2 N2 H2 119(9)
C2 O3 S1 119.0(6)
C4 O6 S2 118.5(5)
O1 S1 O2 119.7(4)
O1 S1 O3 101.1(4)
O2 S1 O3 110.5(3)
O1 S1 N1 108.2(4)
O2 S1 N1 107.5(4)
O3 S1 N1 109.6(4)
O4 S2 O5 121.0(4)
O4 S2 O6 103.0(3)
O5 S2 O6 109.3(3)
O4 S2 N2 110.3(4)
O5 S2 N2 106.9(3)
O6 S2 N2 105.2(3)

loop_
_geom_bond_atom_site_label_1
_geom_bond_atom_site_label_2
_geom_bond_distance
C1 N1 1.465(11)
C1 N2 1.469(10)
C1 H1A 0.9900
C1 H1B 0.9900
C2 O3 1.423(11)
C2 C3 1.523(13)
C2 H2A 0.9900
C2 H2B 0.9900
C3 Cl1 1.760(11)
C3 Cl3 1.767(10)
C3 Cl2 1.783(10)
C4 O6 1.437(11)
C4 C5 1.504(13)
C4 H4A 0.9900
C4 H4B 0.9900
C5 Cl5 1.769(10)
C5 Cl6 1.770(10)
C5 Cl4 1.787(11)
N1 S1 1.598(7)
N1 H1 0.91(2)
N2 S2 1.603(7)
N2 H2 0.91(2)
O1 S1 1.415(6)
O2 S1 1.416(6)
O3 S1 1.575(6)
O4 S2 1.415(6)
O5 S2 1.425(5)
O6 S2 1.571(6)

loop_
_geom_torsion_atom_site_label_1
_geom_torsion_atom_site_label_2
_geom_torsion_atom_site_label_3
_geom_torsion_atom_site_label_4
_geom_torsion
O3 C2 C3 Cl1 -61.6(9)
O3 C2 C3 Cl3 178.4(6)
O3 C2 C3 Cl2 59.2(9)
O6 C4 C5 Cl5 176.2(6)
O6 C4 C5 Cl6 56.5(9)
O6 C4 C5 Cl4 -63.9(8)
N2 C1 N1 S1 -102.0(8)
N1 C1 N2 S2 -78.3(8)
C3 C2 O3 S1 -136.6(7)
C5 C4 O6 S2 142.8(6)
C2 O3 S1 O1 168.9(6)
C2 O3 S1 O2 41.2(7)
C2 O3 S1 N1 -77.1(7)
C1 N1 S1 O1 -154.7(6)
C1 N1 S1 O2 -24.2(7)
C1 N1 S1 O3 95.9(7)
C4 O6 S2 O4 175.6(6)
C4 O6 S2 O5 45.8(6)
C4 O6 S2 N2 -68.7(6)
C1 N2 S2 O4 35.2(7)
C1 N2 S2 O5 168.5(6)
C1 N2 S2 O6 -75.3(6)
